data_9017666
loop_
_publ_author_name
'Kampf, A. R.'
'Nash, B. P.'
'Dini, M.'
'Molina Donoso, A. A.'

_publ_section_title
;
 Torrecillasite, Na(As,Sb)3+4O6Cl, a new mineral from the Torrecillas mine,
 Iquique Province, Chile: description and crystal structure
;
_journal_name_full 'Mineralogical Magazine'
_journal_page_first 747
_journal_page_last 755
_journal_volume 78
_journal_year 2014
_chemical_compound_source 'Torrecillas mine, Iquique Province, Chile'
_chemical_formula_sum 'As3.516 Cl Na O6 Sb0.484'
_chemical_name_mineral Torrecillasite
_space_group_IT_number 62
_space_group_name_Hall '-P 2n 2a'
_space_group_name_H-M_alt 'P m c n'
_symmetry_space_group_name_H-M 'P m c n'
_cell_angle_alpha 90
_cell_angle_beta 90
_cell_angle_gamma 90
_cell_length_a 5.2580
_cell_length_b 8.0620
_cell_length_c 18.654
_cell_formula_units_Z 4
_cell_volume 790.743
_database_code_amcsd 0020486
_exptl_crystal_density_diffrn 4.005
_cod_data_source_file inputs/fixed/downloads/18/18573.cif
_cod_data_source_block 18573
_cod_original_formula_sum 'Na As3.516 Sb.484 O6 Cl'
_cod_database_code 9017666

loop_
_space_group_symop_operation_xyz
x,y,z
1/2-x,y,z
1/2+x,-y,-z
1/2+x,1/2+y,1/2-z
1/2-x,1/2-y,1/2+z
x,1/2-y,1/2+z
-x,1/2+y,1/2-z
-x,-y,-z

loop_
_atom_site_aniso_label
_atom_site_aniso_U_11
_atom_site_aniso_U_22
_atom_site_aniso_U_33
_atom_site_aniso_U_12
_atom_site_aniso_U_13
_atom_site_aniso_U_23
Na 0.03300 0.03500 0.02800 0.00000 0.00000 -0.00140
As1 0.01880 0.02500 0.02850 0.00000 0.00000 -0.00220
Sb1 0.01880 0.02500 0.02850 0.00000 0.00000 -0.00220
As2 0.01800 0.02160 0.02850 0.00000 0.00000 -0.00190
As3 0.01600 0.02110 0.02200 0.00000 0.00000 0.00040
As4 0.01570 0.02230 0.02570 0.00000 0.00000 -0.00300
Sb4 0.01570 0.02230 0.02570 0.00000 0.00000 -0.00300
O1 0.02900 0.02300 0.02500 0.00000 0.00000 0.00200
O2 0.03000 0.02000 0.02600 0.00000 0.00000 0.00300
O3 0.01800 0.02900 0.02500 0.00300 0.00300 0.00100
O4 0.02700 0.03600 0.02700 -0.01100 -0.00300 0.00500
Cl 0.02860 0.03670 0.03970 0.00000 0.00000 -0.01180

loop_
_atom_site_label
_atom_site_fract_x
_atom_site_fract_y
_atom_site_fract_z
_atom_site_occupancy
_atom_site_U_iso_or_equiv
Na 0.75000 0.40020 0.55880 1.00000 0.03180
As1 0.75000 0.16859 0.87893 0.58600 0.02410
Sb1 0.75000 0.16859 0.87893 0.41400 0.02410
As2 0.75000 0.65653 0.04509 1.00000 0.02270
As3 0.75000 0.41702 0.18118 1.00000 0.01970
As4 0.75000 0.78414 0.82924 0.93000 0.02120
Sb4 0.75000 0.78414 0.82924 0.07000 0.02120
O1 0.75000 0.94000 0.89940 1.00000 0.02540
O2 0.25000 0.38310 0.86070 1.00000 0.02530
O3 0.00100 0.66800 0.87450 1.00000 0.02390
O4 0.99780 0.19300 0.95190 1.00000 0.03010
Cl 0.75000 0.49040 0.71233 1.00000 0.03500

loop_
_cod_related_entry_id
_cod_related_entry_database
_cod_related_entry_code
1 AMCSD 0020486
